data_1510965
loop_
_publ_author_name
'Bevolo, A.J.'
'Hamaker, H.C.'
'Jacobson, R.A.'
'Horng, H.E.'
'Bader, S.D.'
'Richardson, J.W.jr.'
'Shelton, R.N.'

_publ_section_title
;
 Charge transfer and transition-metal cluster: Boron bonding in the bct
 superconducting Y (Rh1-x Rux)4 B4 system
;
_journal_name_full 'Physical Review, Serie 3. B - Condensed Matter (18,1978-)'
_journal_page_first 6703
_journal_page_last 6712
_journal_paper_doi 10.1103/PhysRevB.27.6703
_journal_volume 27
_journal_year 1983
_chemical_formula_sum 'B32 Rh27.2 Ru4.8 Y8'
_chemical_name_systematic '(Rh17 Ru3 Y5 B20)1.6'
_space_group_IT_number 142
_symmetry_space_group_name_Hall 'I 4bw 2aw -1bw'
_symmetry_space_group_name_H-M 'I 41/a c d :1'
_cell_angle_alpha 90
_cell_angle_beta 90
_cell_angle_gamma 90
_cell_formula_units_Z 1
_cell_length_a 7.48
_cell_length_b 7.48
_cell_length_c 14.88
_cell_volume 832.542
_citation_journal_id_ASTM PRBMDO
_cod_data_source_file boron_500.cif
_cod_data_source_block B32Rh27.2Ru4.8Y8
_cod_original_sg_symbol_Hall '-I 4bd 2c (x+1/2,y+1/4,z-3/8)'
_cod_database_code 1510965

loop_
_symmetry_equiv_pos_as_xyz
x,y,z
-y,x+1/2,z+1/4
-x+1/2,-y+1/2,z+1/2
y+1/2,-x,z+3/4
x,-y+1/2,-z+3/4
y+1/2,x+1/2,-z
-x+1/2,y,-z+1/4
-y,-x,-z+1/2
-x,-y+1/2,-z+1/4
y,-x,-z
x-1/2,y,-z-1/4
-y-1/2,x+1/2,-z-1/2
-x,y,z-1/2
-y-1/2,-x,z+1/4
x-1/2,-y+1/2,z
y,x+1/2,z-1/4
x+1/2,y+1/2,z+1/2
-y+1/2,x+1,z+3/4
-x+1,-y+1,z+1
y+1,-x+1/2,z+5/4
x+1/2,-y+1,-z+5/4
y+1,x+1,-z+1/2
-x+1,y+1/2,-z+3/4
-y+1/2,-x+1/2,-z+1
-x+1/2,-y+1,-z+3/4
y+1/2,-x+1/2,-z+1/2
x,y+1/2,-z+1/4
-y,x+1,-z
-x+1/2,y+1/2,z
-y,-x+1/2,z+3/4
x,-y+1,z+1/2
y+1/2,x+1,z+1/4

loop_
_atom_site_label
_atom_site_type_symbol
_atom_site_fract_x
_atom_site_fract_y
_atom_site_fract_z
_atom_site_occupancy
_atom_site_U_iso_or_equiv
B1 B 0.827 0.857 0.082 1 0.0
Rh1 Rh 0.1169 0.15 0.5633 0.85 0.0
Ru1 Ru 0.1169 0.15 0.5633 0.15 0.0
Y1 Y 0 0 0.25 1 0.0
